data_2200958
loop_
_publ_author_name
'Leyla Tatar'
'Atakol, Orhan'
'\"Ulk\"u, Din\,cer'

_publ_section_title
{[\m-<i>N,N</i>'-Bis(salicylidene)-1,3-propanediaminato-<i>N,N</i>'-dimethylformamide]zinc(II)}dichlorozinc(II)
_journal_issue 3
_journal_name_full 'Acta Crystallographica Section E'
_journal_page_first m83
_journal_page_last m85
_journal_paper_doi 10.1107/S1600536802001678
_journal_volume 58
_journal_year 2002
_chemical_formula_iupac '[Zn2 Cl2 (C17 H16 N2 O2) (C3 H7 N O)]'
_chemical_formula_moiety 'C20 H23 Cl2 N3 O3 Zn2'
_chemical_formula_sum 'C20 H23 Cl2 N3 O3 Zn2'
_chemical_formula_weight 555.09
_chemical_name_systematic
;
 ?
;
_space_group_IT_number 19
_symmetry_cell_setting orthorhombic
_symmetry_space_group_name_Hall 'P 2ac 2ab'
_symmetry_space_group_name_H-M 'P 21 21 21'
_atom_sites_solution_hydrogens geom
_atom_sites_solution_primary direct
_atom_sites_solution_secondary difmap
_audit_creation_method shelxl-97
_cell_angle_alpha 90.00
_cell_angle_beta 90.00
_cell_angle_gamma 90.00
_cell_formula_units_Z 4
_cell_length_a 10.1959(9)
_cell_length_b 14.443(3)
_cell_length_c 15.8359(15)
_cell_measurement_reflns_used 25
_cell_measurement_temperature 293
_cell_measurement_theta_max 18.33
_cell_measurement_theta_min 10.44
_cell_volume 2332.0(6)
_computing_cell_refinement 'CAD4 Express'
_computing_data_collection 'CAD4 Express (Enraf Nonius, 1994)'
_computing_data_reduction 'XCAD4 (Harms & Wocadlo, 1995)'
_computing_molecular_graphics 'ORTEP-3 (Farrugia, 1997)'
_computing_publication_material 'WinGX (Farrugia, 1999)'
_computing_structure_refinement 'SHELXL97 (Sheldrick, 1997)'
_computing_structure_solution 'SHELXS97 (Sheldrick, 1997)'
_diffrn_ambient_temperature 293
_diffrn_measured_fraction_theta_full .999
_diffrn_measured_fraction_theta_max .999
_diffrn_measurement_device '\k-geometry diffractometer'
_diffrn_measurement_device_type 'Enraf Nonius CAD4'
_diffrn_measurement_method '\w/2\q scans'
_diffrn_radiation_monochromator graphite
_diffrn_radiation_source 'fine-focus sealed tube'
_diffrn_radiation_type MoK\a
_diffrn_radiation_wavelength .71073
_diffrn_reflns_av_R_equivalents .0154
_diffrn_reflns_av_sigmaI/netI .0147
_diffrn_reflns_limit_h_max 13
_diffrn_reflns_limit_h_min 0
_diffrn_reflns_limit_k_max 18
_diffrn_reflns_limit_k_min 0
_diffrn_reflns_limit_l_max 0
_diffrn_reflns_limit_l_min -20
_diffrn_reflns_number 2929
_diffrn_reflns_theta_full 27.17
_diffrn_reflns_theta_max 27.17
_diffrn_reflns_theta_min 2.45
_diffrn_standards_decay_% 2
_diffrn_standards_interval_time 120
_diffrn_standards_number 3
_exptl_absorpt_coefficient_mu 2.312
_exptl_absorpt_correction_T_max .397
_exptl_absorpt_correction_T_min .383
_exptl_absorpt_correction_type psi-scan
_exptl_absorpt_process_details '(North et al., 1968)'
_exptl_crystal_colour colorless
_exptl_crystal_density_diffrn 1.581
_exptl_crystal_density_meas ?
_exptl_crystal_description prism
_exptl_crystal_F_000 1128
_exptl_crystal_size_max .40
_exptl_crystal_size_mid .40
_exptl_crystal_size_min .40
_refine_diff_density_max .675
_refine_diff_density_min -.411
_refine_ls_abs_structure_details '(Flack, 1983), no Friedel pairs'
_refine_ls_abs_structure_Flack -.01(2)
_refine_ls_extinction_coef .0136(8)
_refine_ls_extinction_expression Fc^*^=kFc[1+0.001xFc^2^\l^3^/sin(2\q)]^-1/4^
_refine_ls_extinction_method SHELXL
_refine_ls_goodness_of_fit_ref 1.109
_refine_ls_hydrogen_treatment constr
_refine_ls_matrix_type full
_refine_ls_number_parameters 272
_refine_ls_number_reflns 2927
_refine_ls_number_restraints 0
_refine_ls_restrained_S_all 1.109
_refine_ls_R_factor_all .0339
_refine_ls_R_factor_gt .0294
_refine_ls_shift/su_max .000
_refine_ls_shift/su_mean .000
_refine_ls_structure_factor_coef Fsqd
_refine_ls_weighting_details 'calc w=1/[\s^2^(Fo^2^)+(0.0568P)^2^+0.9618P] where P=(Fo^2^+2Fc^2^)/3'
_refine_ls_weighting_scheme calc
_refine_ls_wR_factor_gt .0874
_refine_ls_wR_factor_ref .0897
_reflns_number_gt 2718
_reflns_number_total 2927
_reflns_threshold_expression I>2\s(I)
_cod_data_source_file ob6112.cif
_cod_data_source_block I
_cod_depositor_comments
;
The following automatic conversions were performed:

'_exptl_crystal_density_meas' value 'not measured' was changed to '?'
- the value is perceived as not measured.

Automatic conversion script
Id: cif_fix_values 3008 2015-01-20 13:52:24Z robertas 
;
_cod_original_cell_volume 2332.0(5)
_cod_original_sg_symbol_Hall 'P 2ac 2bc'
_cod_database_code 2200958
_cod_database_fobs_code 2200958

loop_
_symmetry_equiv_pos_as_xyz
'x, y, z'
'-x+1/2, -y, z+1/2'
'x+1/2, -y+1/2, -z'
'-x, y+1/2, -z+1/2'

loop_
_atom_site_label
_atom_site_fract_x
_atom_site_fract_y
_atom_site_fract_z
_atom_site_U_iso_or_equiv
_atom_site_adp_type
_atom_site_calc_flag
_atom_site_refinement_flags
_atom_site_occupancy
_atom_site_disorder_assembly
_atom_site_disorder_group
_atom_site_type_symbol
C1 .4857(4) .0231(3) .2883(2) .0309(8) Uani d . 1 . . C
C2 .5789(5) -.0323(4) .3289(3) .0451(11) Uani d . 1 . . C
H2 .6403 -.0641 .2966 .054 Uiso calc R 1 . . H
C3 .5822(6) -.0409(4) .4157(3) .0487(12) Uani d . 1 . . C
H3 .6458 -.0778 .4410 .058 Uiso calc R 1 . . H
C4 .4918(6) .0049(4) .4651(3) .0492(12) Uani d . 1 . . C
H4 .4946 -.0002 .5236 .059 Uiso calc R 1 . . H
C5 .3972(5) .0583(3) .4264(3) .0454(12) Uani d . 1 . . C
H5 .3349 .0884 .4593 .054 Uiso calc R 1 . . H
C6 .3930(4) .0680(3) .3379(2) .0341(9) Uani d . 1 . . C
C7 .2915(4) .1283(3) .3063(3) .0401(9) Uani d . 1 . . C
H7 .2433 .1605 .3466 .048 Uiso calc R 1 . . H
C8 .1476(5) .2068(4) .2139(3) .0516(12) Uani d . 1 . . C
H8A .0678 .1709 .2082 .062 Uiso calc R 1 . . H
H8B .1377 .2469 .2627 .062 Uiso calc R 1 . . H
C9 .1650(5) .2644(3) .1378(3) .0569(12) Uani d . 1 . . C
H9A .2529 .2901 .1387 .068 Uiso calc R 1 . . H
H9B .1040 .3159 .1408 .068 Uiso calc R 1 . . H
C10 .1452(5) .2157(4) .0543(3) .0531(12) Uani d . 1 . . C
H10A .0642 .1805 .0563 .064 Uiso calc R 1 . . H
H10B .1368 .2616 .0099 .064 Uiso calc R 1 . . H
C11 .2803(4) .1439(3) -.0446(3) .0379(9) Uani d . 1 . . C
H11 .2287 .1781 -.0815 .046 Uiso calc R 1 . . H
C12 .3802(4) .0870(3) -.0828(2) .0322(8) Uani d . 1 . . C
C13 .3796(5) .0798(4) -.1714(3) .0430(10) Uani d . 1 . . C
H13 .3150 .1109 -.2016 .052 Uiso calc R 1 . . H
C14 .4702(5) .0289(3) -.2148(3) .0435(11) Uani d . 1 . . C
H14 .4663 .0248 -.2734 .052 Uiso calc R 1 . . H
C15 .5677(6) -.0163(4) -.1703(3) .0469(11) Uani d . 1 . . C
H15 .6299 -.0510 -.1993 .056 Uiso calc R 1 . . H
C16 .5738(5) -.0104(3) -.0835(3) .0391(10) Uani d . 1 . . C
H16 .6399 -.0415 -.0546 .047 Uiso calc R 1 . . H
C17 .4810(4) .0420(3) -.0379(3) .0320(9) Uani d . 1 . . C
C18 .3079(4) -.1207(3) .1199(3) .0431(9) Uani d . 1 . . C
H18 .3989 -.1160 .1212 .052 Uiso calc R 1 . . H
C19 .1181(6) -.2199(4) .1140(5) .0712(17) Uani d . 1 . . C
H19A .1011 -.2853 .1132 .107 Uiso calc R 1 . . H
H19B .0833 -.1921 .0637 .107 Uiso calc R 1 . . H
H19C .0769 -.1928 .1626 .107 Uiso calc R 1 . . H
C20 .3405(8) -.2860(4) .1168(7) .124(4) Uani d . 1 . . C
H20A .2869 -.3406 .1151 .186 Uiso calc R 1 . . H
H20B .3938 -.2869 .1668 .186 Uiso calc R 1 . . H
H20C .3960 -.2843 .0678 .186 Uiso calc R 1 . . H
Cl1 .69430(16) -.13510(9) .11283(9) .0669(4) Uani d . 1 . . Cl
Cl2 .78812(13) .12033(10) .13306(9) .0600(3) Uani d . 1 . . Cl
N1 .2599(4) .1427(2) .2286(2) .0374(8) Uani d . 1 . . N
N2 .2542(4) .1530(2) .0338(2) .0351(7) Uani d . 1 . . N
N3 .2569(4) -.2042(2) .1178(3) .0543(10) Uani d . 1 . . N
O1 .4899(3) .0332(2) .20459(17) .0370(7) Uani d . 1 . . O
O2 .4901(3) .04781(19) .04569(18) .0368(7) Uani d . 1 . . O
O3 .2441(3) -.04817(17) .1202(2) .0384(6) Uani d . 1 . . O
Zn1 .33938(4) .07588(3) .12725(3) .03059(13) Uani d . 1 . . Zn
Zn2 .63601(4) .01228(3) .12336(3) .03427(14) Uani d . 1 . . Zn

loop_
_atom_site_aniso_label
_atom_site_aniso_U_11
_atom_site_aniso_U_22
_atom_site_aniso_U_33
_atom_site_aniso_U_12
_atom_site_aniso_U_13
_atom_site_aniso_U_23
C1 .0287(19) .0336(18) .0303(17) -.0038(17) .0000(15) .0002(15)
C2 .043(3) .051(3) .041(2) .010(2) .006(2) .006(2)
C3 .053(3) .056(3) .036(2) .007(3) .000(2) .010(2)
C4 .060(3) .059(3) .0282(19) .004(3) -.0008(19) .007(2)
C5 .048(3) .053(3) .0350(19) -.004(2) .0064(19) -.0060(19)
C6 .032(2) .036(2) .0344(17) -.0022(18) -.0021(16) -.0015(16)
C7 .036(2) .041(2) .044(2) .0022(18) .0056(17) -.0122(18)
C8 .045(3) .055(3) .055(2) .026(2) .003(2) -.010(2)
C9 .050(3) .036(2) .084(3) .014(2) -.004(3) -.002(2)
C10 .050(3) .055(3) .054(2) .026(3) .003(2) .011(2)
C11 .0316(19) .038(2) .045(2) .0069(17) -.0046(17) .0119(17)
C12 .030(2) .034(2) .0332(17) -.0028(18) -.0025(15) .0047(15)
C13 .039(2) .053(3) .0369(19) -.007(2) -.0097(18) .006(2)
C14 .049(3) .048(2) .033(2) -.008(2) -.0027(19) -.0041(18)
C15 .051(3) .047(3) .043(2) .000(3) .010(2) -.006(2)
C16 .044(3) .038(2) .0346(19) .007(2) .0046(18) .0015(18)
C17 .038(2) .0274(17) .0307(18) -.0071(17) .0006(16) .0018(14)
C18 .042(2) .0305(19) .057(2) -.0003(16) .000(2) .0007(19)
C19 .059(3) .049(3) .105(5) -.017(3) .006(4) -.003(3)
C20 .076(4) .033(3) .263(12) .014(3) .025(8) .001(5)
Cl1 .0836(10) .0468(6) .0704(8) .0303(7) .0038(7) .0035(6)
Cl2 .0500(6) .0674(8) .0625(7) -.0143(6) -.0067(6) .0113(7)
N1 .0366(19) .0350(16) .0406(17) .0081(16) .0002(15) -.0058(14)
N2 .0319(18) .0332(16) .0403(17) .0070(15) .0003(14) .0063(13)
N3 .050(2) .0316(16) .081(3) -.0004(16) .001(3) -.004(2)
O1 .0321(15) .0494(16) .0296(13) .0113(14) .0000(11) .0005(11)
O2 .0350(16) .0441(15) .0312(13) .0109(14) -.0022(11) .0031(11)
O3 .0378(14) .0308(12) .0466(15) .0009(11) .0004(15) .0008(13)
Zn1 .0315(2) .0277(2) .0325(2) .00666(16) .0005(2) .00044(18)
Zn2 .0304(2) .0392(2) .0332(2) .00806(17) .0015(2) .0034(2)

loop_
_atom_type_symbol
_atom_type_description
_atom_type_scat_dispersion_real
_atom_type_scat_dispersion_imag
_atom_type_scat_source
C C .0033 .0016 'International Tables Vol C Tables 4.2.6.8 and 6.1.1.4'
H H .0000 .0000 'International Tables Vol C Tables 4.2.6.8 and 6.1.1.4'
Cl Cl .1484 .1585 'International Tables Vol C Tables 4.2.6.8 and 6.1.1.4'
N N .0061 .0033 'International Tables Vol C Tables 4.2.6.8 and 6.1.1.4'
O O .0106 .0060 'International Tables Vol C Tables 4.2.6.8 and 6.1.1.4'
Zn Zn .2839 1.4301 'International Tables Vol C Tables 4.2.6.8 and 6.1.1.4'

loop_
_geom_angle_atom_site_label_1
_geom_angle_atom_site_label_2
_geom_angle_atom_site_label_3
_geom_angle
_geom_angle_publ_flag
O1 C1 C6 122.1(4) no
O1 C1 C2 119.9(4) no
C6 C1 C2 118.0(4) ?
C3 C2 C1 121.7(5) ?
C3 C2 H2 119.1 ?
C1 C2 H2 119.1 ?
C4 C3 C2 120.4(5) ?
C4 C3 H3 119.8 ?
C2 C3 H3 119.8 ?
C3 C4 C5 118.9(4) ?
C3 C4 H4 120.5 ?
C5 C4 H4 120.5 ?
C4 C5 C6 121.3(5) ?
C4 C5 H5 119.4 ?
C6 C5 H5 119.4 ?
C1 C6 C5 119.6(5) ?
C1 C6 C7 125.1(4) ?
C5 C6 C7 115.3(4) ?
N1 C7 C6 127.4(4) no
N1 C7 H7 116.3 ?
C6 C7 H7 116.3 ?
C9 C8 N1 112.7(4) no
C9 C8 H8A 109.1 ?
N1 C8 H8A 109.1 ?
C9 C8 H8B 109.1 ?
N1 C8 H8B 109.1 ?
H8A C8 H8B 107.8 ?
C8 C9 C10 115.9(4) ?
C8 C9 H9A 108.3 ?
C10 C9 H9A 108.3 ?
C8 C9 H9B 108.3 ?
C10 C9 H9B 108.3 ?
H9A C9 H9B 107.4 ?
N2 C10 C9 112.3(4) no
N2 C10 H10A 109.1 ?
C9 C10 H10A 109.1 ?
N2 C10 H10B 109.1 ?
C9 C10 H10B 109.1 ?
H10A C10 H10B 107.9 ?
N2 C11 C12 127.9(4) no
N2 C11 H11 116.0 ?
C12 C11 H11 116.0 ?
C17 C12 C13 118.1(5) ?
C17 C12 C11 124.5(4) ?
C13 C12 C11 117.3(4) ?
C14 C13 C12 122.7(5) ?
C14 C13 H13 118.7 ?
C12 C13 H13 118.7 ?
C13 C14 C15 118.9(4) ?
C13 C14 H14 120.5 ?
C15 C14 H14 120.5 ?
C14 C15 C16 120.8(5) ?
C14 C15 H15 119.6 ?
C16 C15 H15 119.6 ?
C15 C16 C17 120.9(5) ?
C15 C16 H16 119.6 ?
C17 C16 H16 119.6 ?
O2 C17 C12 121.6(4) ?
O2 C17 C16 119.8(4) ?
C12 C17 C16 118.6(4) ?
O3 C18 N3 124.8(4) no
O3 C18 H18 117.6 ?
N3 C18 H18 117.6 ?
N3 C19 H19A 109.5 ?
N3 C19 H19B 109.5 ?
H19A C19 H19B 109.5 ?
N3 C19 H19C 109.5 ?
H19A C19 H19C 109.5 ?
H19B C19 H19C 109.5 ?
N3 C20 H20A 109.5 ?
N3 C20 H20B 109.5 ?
H20A C20 H20B 109.5 ?
N3 C20 H20C 109.5 ?
H20A C20 H20C 109.5 ?
H20B C20 H20C 109.5 ?
C7 N1 C8 116.1(3) no
C7 N1 Zn1 125.1(3) yes
C8 N1 Zn1 118.5(3) yes
C11 N2 C10 115.9(4) no
C11 N2 Zn1 124.0(3) yes
C10 N2 Zn1 119.8(3) yes
C18 N3 C19 122.4(4) no
C18 N3 C20 120.8(5) no
C19 N3 C20 116.7(5) no
C1 O1 Zn2 130.5(2) yes
C1 O1 Zn1 126.9(2) yes
Zn2 O1 Zn1 102.65(12) yes
C17 O2 Zn2 130.5(3) yes
C17 O2 Zn1 126.0(3) yes
Zn2 O2 Zn1 102.79(13) yes
C18 O3 Zn1 119.6(3) yes
O3 Zn1 N1 105.60(14) yes
O3 Zn1 N2 103.66(13) yes
N1 Zn1 N2 98.22(13) yes
O3 Zn1 O2 98.58(12) yes
N1 Zn1 O2 152.58(14) yes
N2 Zn1 O2 88.28(12) yes
O3 Zn1 O1 97.17(12) yes
N1 Zn1 O1 88.27(13) yes
N2 Zn1 O1 155.53(13) yes
O2 Zn1 O1 75.90(10) yes
O1 Zn2 O2 78.56(10) yes
O1 Zn2 Cl2 111.93(10) yes
O2 Zn2 Cl2 112.63(9) yes
O1 Zn2 Cl1 113.28(10) yes
O2 Zn2 Cl1 113.59(9) yes
Cl2 Zn2 Cl1 119.75(7) yes

loop_
_geom_bond_atom_site_label_1
_geom_bond_atom_site_label_2
_geom_bond_site_symmetry_2
_geom_bond_distance
_geom_bond_publ_flag
Zn1 Zn2 . 3.1610(10) yes
C1 O1 . 1.334(4) no
C1 C6 . 1.390(6) ?
C1 C2 . 1.398(6) ?
C2 C3 . 1.381(6) ?
C2 H2 . .9300 ?
C3 C4 . 1.377(7) ?
C3 H3 . .9300 ?
C4 C5 . 1.379(7) ?
C4 H4 . .9300 ?
C5 C6 . 1.409(5) ?
C5 H5 . .9300 ?
C6 C7 . 1.442(6) no
C7 N1 . 1.289(5) no
C7 H7 . .9300 ?
C8 C9 . 1.476(7) no
C8 N1 . 1.491(6) no
C8 H8A . .9700 ?
C8 H8B . .9700 ?
C9 C10 . 1.511(7) no
C9 H9A . .9700 ?
C9 H9B . .9700 ?
C10 N2 . 1.470(6) no
C10 H10A . .9700 ?
C10 H10B . .9700 ?
C11 N2 . 1.276(5) no
C11 C12 . 1.441(6) no
C11 H11 . .9300 ?
C12 C17 . 1.408(6) ?
C12 C13 . 1.406(5) ?
C13 C14 . 1.366(7) ?
C13 H13 . .9300 ?
C14 C15 . 1.382(7) ?
C14 H14 . .9300 ?
C15 C16 . 1.378(6) ?
C15 H15 . .9300 ?
C16 C17 . 1.410(6) ?
C16 H16 . .9300 ?
C17 O2 . 1.330(5) no
C18 O3 . 1.234(5) no
C18 N3 . 1.314(5) no
C18 H18 . .9300 ?
C19 N3 . 1.435(7) no
C19 H19A . .9600 ?
C19 H19B . .9600 ?
C19 H19C . .9600 ?
C20 N3 . 1.456(7) no
C20 H20A . .9600 ?
C20 H20B . .9600 ?
C20 H20C . .9600 ?
Cl1 Zn2 . 2.2163(14) yes
Cl2 Zn2 . 2.2054(14) yes
N1 Zn1 . 2.040(3) yes
N2 Zn1 . 2.046(3) yes
O1 Zn2 . 1.991(3) yes
O1 Zn1 . 2.058(3) yes
O2 Zn2 . 1.997(3) yes
O2 Zn1 . 2.048(3) yes
O3 Zn1 . 2.041(3) yes

loop_
_geom_torsion_atom_site_label_1
_geom_torsion_atom_site_label_2
_geom_torsion_atom_site_label_3
_geom_torsion_atom_site_label_4
_geom_torsion
O1 C1 C2 C3 176.7(5)
C6 C1 C2 C3 -1.6(8)
C1 C2 C3 C4 .5(9)
C2 C3 C4 C5 .9(9)
C3 C4 C5 C6 -1.2(8)
O1 C1 C6 C5 -177.0(4)
C2 C1 C6 C5 1.3(7)
O1 C1 C6 C7 1.0(7)
C2 C1 C6 C7 179.2(4)
C4 C5 C6 C1 .1(8)
C4 C5 C6 C7 -178.0(4)
C1 C6 C7 N1 8.3(7)
C5 C6 C7 N1 -173.6(5)
N1 C8 C9 C10 74.7(6)
C8 C9 C10 N2 -73.1(6)
N2 C11 C12 C17 -10.6(8)
N2 C11 C12 C13 172.4(5)
C17 C12 C13 C14 1.9(8)
C11 C12 C13 C14 179.2(4)
C12 C13 C14 C15 -1.0(8)
C13 C14 C15 C16 .1(8)
C14 C15 C16 C17 -.2(9)
C13 C12 C17 O2 178.1(4)
C11 C12 C17 O2 1.1(7)
C13 C12 C17 C16 -2.0(6)
C11 C12 C17 C16 -179.0(4)
C15 C16 C17 O2 -178.9(5)
C15 C16 C17 C12 1.2(7)
C6 C7 N1 C8 178.2(4)
C6 C7 N1 Zn1 4.3(7)
C9 C8 N1 C7 144.1(4)
C9 C8 N1 Zn1 -41.5(5)
C12 C11 N2 C10 -179.5(4)
C12 C11 N2 Zn1 -6.6(7)
C9 C10 N2 C11 -147.9(4)
C9 C10 N2 Zn1 38.9(5)
O3 C18 N3 C19 1.2(9)
O3 C18 N3 C20 179.5(7)
C6 C1 O1 Zn2 158.5(3)
C2 C1 O1 Zn2 -19.7(6)
C6 C1 O1 Zn1 -21.6(6)
C2 C1 O1 Zn1 160.2(3)
C12 C17 O2 Zn2 -167.5(3)
C16 C17 O2 Zn2 12.6(6)
C12 C17 O2 Zn1 24.1(5)
C16 C17 O2 Zn1 -155.8(3)
N3 C18 O3 Zn1 178.2(4)
C18 O3 Zn1 N1 -125.1(4)
C18 O3 Zn1 N2 132.1(4)
C18 O3 Zn1 O2 41.8(4)
C18 O3 Zn1 O1 -34.9(4)
C7 N1 Zn1 O3 80.9(4)
C8 N1 Zn1 O3 -92.9(3)
C7 N1 Zn1 N2 -172.4(4)
C8 N1 Zn1 N2 13.8(3)
C7 N1 Zn1 O2 -70.1(5)
C8 N1 Zn1 O2 116.1(4)
C7 N1 Zn1 O1 -16.1(4)
C8 N1 Zn1 O1 170.1(3)
C11 N2 Zn1 O3 -77.4(4)
C10 N2 Zn1 O3 95.2(3)
C11 N2 Zn1 N1 174.2(4)
C10 N2 Zn1 N1 -13.2(3)
C11 N2 Zn1 O2 21.0(4)
C10 N2 Zn1 O2 -166.4(3)
C11 N2 Zn1 O1 70.1(5)
C10 N2 Zn1 O1 -117.3(4)
C17 O2 Zn1 O3 73.2(3)
Zn2 O2 Zn1 O3 -97.72(13)
C17 O2 Zn1 N1 -134.9(3)
Zn2 O2 Zn1 N1 54.1(3)
C17 O2 Zn1 N2 -30.3(3)
Zn2 O2 Zn1 N2 158.72(14)
C17 O2 Zn1 O1 168.5(3)
Zn2 O2 Zn1 O1 -2.43(11)
C1 O1 Zn1 O3 -80.4(3)
Zn2 O1 Zn1 O3 99.53(14)
C1 O1 Zn1 N1 25.1(3)
Zn2 O1 Zn1 N1 -154.96(15)
C1 O1 Zn1 N2 131.3(4)
Zn2 O1 Zn1 N2 -48.8(3)
C1 O1 Zn1 O2 -177.5(4)
Zn2 O1 Zn1 O2 2.44(11)
C1 O1 Zn2 O2 177.5(4)
Zn1 O1 Zn2 O2 -2.47(12)
C1 O1 Zn2 Cl2 -72.6(4)
Zn1 O1 Zn2 Cl2 107.51(11)
C1 O1 Zn2 Cl1 66.5(4)
Zn1 O1 Zn2 Cl1 -113.41(11)
C17 O2 Zn2 O1 -167.9(3)
Zn1 O2 Zn2 O1 2.48(12)
C17 O2 Zn2 Cl2 82.9(3)
Zn1 O2 Zn2 Cl2 -106.69(11)
C17 O2 Zn2 Cl1 -57.3(3)
Zn1 O2 Zn2 Cl1 113.07(10)
